data_4026699
loop_
_publ_author_name
'Chengtang Du'
'Fulong Li'
'Xuefeng Zhang'
'Wenxiang Hu'
'Qizheng Yao'
'Ao Zhang'

_publ_section_title
;
 Lewis Acid Catalyzed Cyclization of Glycals/2-Deoxy-d-ribose with
 Arylamines: Additional Findings on Product Structure and Reaction
 Diastereoselectivity
;
_journal_name_full 'Journal of Organic Chemistry'
_journal_page_first 8833
_journal_page_last 8839
_journal_paper_doi 10.1021/jo2015483
_journal_volume 76
_journal_year 2011
_chemical_absolute_configuration ad
_chemical_formula_sum 'C11 H13 N O2'
_chemical_formula_weight 191.22
_chemical_name_systematic
; 
 ? 
;
_space_group_IT_number 152
_symmetry_cell_setting trigonal
_symmetry_space_group_name_Hall 'P 31 2"'
_symmetry_space_group_name_H-M 'P 31 2 1'
_atom_sites_solution_hydrogens geom
_atom_sites_solution_primary direct
_atom_sites_solution_secondary difmap
_audit_creation_method SHELXL-97
_cell_angle_alpha 90.00
_cell_angle_beta 90.00
_cell_angle_gamma 120.00
_cell_formula_units_Z 6
_cell_length_a 5.9830(4)
_cell_length_b 5.9830(4)
_cell_length_c 46.449(4)
_cell_measurement_reflns_used 5080
_cell_measurement_temperature 293(2)
_cell_measurement_theta_max 56.388
_cell_measurement_theta_min 5.262
_cell_volume 1439.94(18)
_computing_cell_refinement 'Bruker SMART'
_computing_data_collection 'Bruker SMART'
_computing_data_reduction 'Bruker SHELXTL'
_computing_molecular_graphics 'Bruker SHELXTL'
_computing_publication_material 'Bruker SHELXTL'
_computing_structure_refinement 'SHELXL-97 (Sheldrick, 1997)'
_computing_structure_solution 'SHELXS-97 (Sheldrick, 1990)'
_diffrn_ambient_temperature 293(2)
_diffrn_measured_fraction_theta_full 0.998
_diffrn_measured_fraction_theta_max 0.998
_diffrn_measurement_device_type 'CCD area detector'
_diffrn_measurement_method 'phi and omega scans'
_diffrn_radiation_monochromator graphite
_diffrn_radiation_source 'fine-focus sealed tube'
_diffrn_radiation_type MoK\a
_diffrn_radiation_wavelength 0.71073
_diffrn_reflns_av_R_equivalents 0.0315
_diffrn_reflns_av_sigmaI/netI 0.0241
_diffrn_reflns_limit_h_max 7
_diffrn_reflns_limit_h_min -7
_diffrn_reflns_limit_k_max 6
_diffrn_reflns_limit_k_min -7
_diffrn_reflns_limit_l_max 56
_diffrn_reflns_limit_l_min -39
_diffrn_reflns_number 7801
_diffrn_reflns_theta_full 25.98
_diffrn_reflns_theta_max 25.98
_diffrn_reflns_theta_min 1.32
_exptl_absorpt_coefficient_mu 0.091
_exptl_absorpt_correction_T_max 1.00000
_exptl_absorpt_correction_T_min 0.34116
_exptl_absorpt_correction_type empirical
_exptl_absorpt_process_details sadabs
_exptl_crystal_colour colorless
_exptl_crystal_density_diffrn 1.323
_exptl_crystal_description prismatic
_exptl_crystal_F_000 612
_exptl_crystal_size_max 0.357
_exptl_crystal_size_mid 0.311
_exptl_crystal_size_min 0.169
_refine_diff_density_max 0.388
_refine_diff_density_min -0.252
_refine_diff_density_rms 0.119
_refine_ls_abs_structure_details 'Flack H D (1983), Acta Cryst. A39, 876-881'
_refine_ls_abs_structure_Flack -1(2)
_refine_ls_extinction_coef 0.056(8)
_refine_ls_extinction_expression Fc^*^=kFc[1+0.001xFc^2^\l^3^/sin(2\q)]^-1/4^
_refine_ls_extinction_method SHELXL
_refine_ls_goodness_of_fit_ref 1.309
_refine_ls_hydrogen_treatment mixed
_refine_ls_matrix_type full
_refine_ls_number_parameters 136
_refine_ls_number_reflns 1896
_refine_ls_number_restraints 0
_refine_ls_restrained_S_all 1.309
_refine_ls_R_factor_all 0.0587
_refine_ls_R_factor_gt 0.0549
_refine_ls_shift/su_max 0.000
_refine_ls_shift/su_mean 0.000
_refine_ls_structure_factor_coef Fsqd
_refine_ls_weighting_details 'calc w=1/[\s^2^(Fo^2^)+(0.0769P)^2^+0.3001P] where P=(Fo^2^+2Fc^2^)/3'
_refine_ls_weighting_scheme calc
_refine_ls_wR_factor_gt 0.1451
_refine_ls_wR_factor_ref 0.1558
_reflns_number_gt 1864
_reflns_number_total 1896
_reflns_threshold_expression >2sigma(I)
_cod_data_source_file jo2015483_si_003.cif
_cod_data_source_block cd21118
_cod_original_cell_volume 1439.94(19)
_cod_database_code 4026699

loop_
_symmetry_equiv_pos_as_xyz
'x, y, z'
'-y, x-y, z+1/3'
'-x+y, -x, z+2/3'
'y, x, -z'
'x-y, -y, -z+2/3'
'-x, -x+y, -z+1/3'

loop_
_atom_site_label
_atom_site_type_symbol
_atom_site_fract_x
_atom_site_fract_y
_atom_site_fract_z
_atom_site_U_iso_or_equiv
_atom_site_adp_type
_atom_site_occupancy
_atom_site_symmetry_multiplicity
_atom_site_calc_flag
_atom_site_refinement_flags
N1 N 0.6944(4) 0.9661(4) 0.07700(4) 0.0456(5) Uani 1 1 d .
O1 O 0.3965(5) 0.8155(4) 0.00445(4) 0.0653(6) Uani 1 1 d .
O2 O 0.1283(3) 0.4646(3) 0.05161(4) 0.0490(5) Uani 1 1 d .
C1 C 0.5254(5) 0.7945(5) 0.02914(5) 0.0450(6) Uani 1 1 d .
H1 H 0.6985 0.8308 0.0236 0.054 Uiso 1 1 calc R
C2 C 0.3708(5) 0.5191(5) 0.03972(5) 0.0451(6) Uani 1 1 d .
H2A H 0.3410 0.4023 0.0238 0.054 Uiso 1 1 calc R
H2B H 0.4694 0.4894 0.0543 0.054 Uiso 1 1 calc R
C3 C 0.1542(4) 0.6380(5) 0.07492(5) 0.0445(6) Uani 1 1 d .
H3 H -0.0182 0.5894 0.0821 0.053 Uiso 1 1 calc R
C4 C 0.2792(5) 0.9106(5) 0.06320(6) 0.0464(6) Uani 1 1 d .
H4A H 0.2895 1.0290 0.0781 0.056 Uiso 1 1 calc R
H4B H 0.1789 0.9195 0.0473 0.056 Uiso 1 1 calc R
C5 C 0.5479(4) 0.9811(4) 0.05305(5) 0.0401(5) Uani 1 1 d .
H5 H 0.6352 1.1576 0.0455 0.048 Uiso 1 1 calc R
C6 C 0.5823(5) 0.7880(4) 0.09866(5) 0.0403(5) Uani 1 1 d .
C7 C 0.3111(5) 0.6243(4) 0.09925(5) 0.0412(5) Uani 1 1 d .
C8 C 0.1986(6) 0.4529(5) 0.12186(6) 0.0532(7) Uani 1 1 d .
H8 H 0.0199 0.3499 0.1225 0.064 Uiso 1 1 calc R
C9 C 0.3437(7) 0.4311(6) 0.14330(6) 0.0676(9) Uani 1 1 d .
H9 H 0.2649 0.3151 0.1583 0.081 Uiso 1 1 calc R
C10 C 0.6119(7) 0.5861(6) 0.14219(6) 0.0665(8) Uani 1 1 d .
H10 H 0.7125 0.5690 0.1563 0.080 Uiso 1 1 calc R
C11 C 0.7293(6) 0.7635(5) 0.12049(5) 0.0518(6) Uani 1 1 d .
H11 H 0.9079 0.8681 0.1203 0.062 Uiso 1 1 calc R
H2 H 0.855(6) 1.052(5) 0.0759(5) 0.039(6) Uiso 1 1 d .
H1A H 0.514(7) 0.962(7) -0.0028(7) 0.074(10) Uiso 1 1 d .

loop_
_atom_site_aniso_label
_atom_site_aniso_U_11
_atom_site_aniso_U_22
_atom_site_aniso_U_33
_atom_site_aniso_U_23
_atom_site_aniso_U_13
_atom_site_aniso_U_12
N1 0.0295(10) 0.0412(11) 0.0484(11) 0.0060(9) -0.0002(8) 0.0044(9)
O1 0.0682(13) 0.0587(12) 0.0447(10) 0.0152(9) -0.0090(9) 0.0134(11)
O2 0.0389(9) 0.0357(9) 0.0533(10) 0.0006(7) -0.0025(8) 0.0042(7)
C1 0.0428(13) 0.0441(13) 0.0416(11) 0.0075(10) 0.0026(9) 0.0169(11)
C2 0.0531(13) 0.0348(11) 0.0421(12) -0.0024(9) -0.0013(10) 0.0179(10)
C3 0.0305(11) 0.0422(12) 0.0544(13) 0.0054(10) 0.0068(9) 0.0134(10)
C4 0.0425(12) 0.0411(12) 0.0583(14) 0.0039(11) 0.0018(11) 0.0230(10)
C5 0.0345(11) 0.0285(10) 0.0490(12) 0.0070(9) 0.0010(9) 0.0095(9)
C6 0.0460(13) 0.0350(11) 0.0390(11) -0.0065(9) -0.0022(10) 0.0195(10)
C7 0.0451(13) 0.0338(11) 0.0409(11) 0.0011(9) 0.0064(10) 0.0170(10)
C8 0.0605(15) 0.0403(13) 0.0476(13) 0.0029(11) 0.0146(12) 0.0168(12)
C9 0.095(2) 0.0564(16) 0.0422(13) 0.0118(12) 0.0116(14) 0.0314(17)
C10 0.093(2) 0.0706(19) 0.0453(14) -0.0030(13) -0.0110(15) 0.0484(19)
C11 0.0561(15) 0.0534(14) 0.0460(13) -0.0090(11) -0.0101(11) 0.0274(13)

loop_
_atom_type_symbol
_atom_type_description
_atom_type_scat_dispersion_real
_atom_type_scat_dispersion_imag
_atom_type_scat_source
C C 0.0033 0.0016 'International Tables Vol C Tables 4.2.6.8 and 6.1.1.4'
H H 0.0000 0.0000 'International Tables Vol C Tables 4.2.6.8 and 6.1.1.4'
N N 0.0061 0.0033 'International Tables Vol C Tables 4.2.6.8 and 6.1.1.4'
O O 0.0106 0.0060 'International Tables Vol C Tables 4.2.6.8 and 6.1.1.4'

loop_
_geom_angle_atom_site_label_1
_geom_angle_atom_site_label_2
_geom_angle_atom_site_label_3
_geom_angle
C6 N1 C5 122.41(19)
C6 N1 H2 119.3(18)
C5 N1 H2 117.4(17)
C1 O1 H1A 102(2)
C2 O2 C3 113.02(17)
O1 C1 C2 107.2(2)
O1 C1 C5 112.0(2)
C2 C1 C5 109.97(18)
O1 C1 H1 109.2
C2 C1 H1 109.2
C5 C1 H1 109.2
O2 C2 C1 111.8(2)
O2 C2 H2A 109.2
C1 C2 H2A 109.2
O2 C2 H2B 109.2
C1 C2 H2B 109.2
H2A C2 H2B 107.9
O2 C3 C7 111.7(2)
O2 C3 C4 108.66(19)
C7 C3 C4 110.15(19)
O2 C3 H3 108.8
C7 C3 H3 108.8
C4 C3 H3 108.8
C3 C4 C5 107.1(2)
C3 C4 H4A 110.3
C5 C4 H4A 110.3
C3 C4 H4B 110.3
C5 C4 H4B 110.3
H4A C4 H4B 108.5
N1 C5 C4 109.5(2)
N1 C5 C1 110.34(19)
C4 C5 C1 109.1(2)
N1 C5 H5 109.3
C4 C5 H5 109.3
C1 C5 H5 109.3
N1 C6 C11 121.6(2)
N1 C6 C7 119.8(2)
C11 C6 C7 118.5(2)
C8 C7 C6 119.4(2)
C8 C7 C3 121.8(2)
C6 C7 C3 118.7(2)
C9 C8 C7 121.7(3)
C9 C8 H8 119.1
C7 C8 H8 119.1
C8 C9 C10 118.9(3)
C8 C9 H9 120.6
C10 C9 H9 120.6
C11 C10 C9 120.9(3)
C11 C10 H10 119.6
C9 C10 H10 119.6
C10 C11 C6 120.5(3)
C10 C11 H11 119.7
C6 C11 H11 119.7

loop_
_geom_bond_atom_site_label_1
_geom_bond_atom_site_label_2
_geom_bond_distance
N1 C6 1.372(3)
N1 C5 1.447(3)
N1 H2 0.84(3)
O1 C1 1.422(3)
O1 H1A 0.87(4)
O2 C2 1.430(3)
O2 C3 1.453(3)
C1 C2 1.512(3)
C1 C5 1.532(3)
C1 H1 0.9800
C2 H2A 0.9700
C2 H2B 0.9700
C3 C7 1.497(3)
C3 C4 1.515(3)
C3 H3 0.9800
C4 C5 1.519(3)
C4 H4A 0.9700
C4 H4B 0.9700
C5 H5 0.9800
C6 C11 1.397(3)
C6 C7 1.415(3)
C7 C8 1.385(3)
C8 C9 1.369(4)
C8 H8 0.9300
C9 C10 1.396(5)
C9 H9 0.9300
C10 C11 1.375(4)
C10 H10 0.9300
C11 H11 0.9300

loop_
_geom_hbond_atom_site_label_D
_geom_hbond_atom_site_label_H
_geom_hbond_atom_site_label_A
_geom_hbond_distance_DH
_geom_hbond_distance_HA
_geom_hbond_distance_DA
_geom_hbond_angle_DHA
_geom_hbond_site_symmetry_A
O1 H1A O1 0.87(4) 2.31(4) 3.1342(14) 158(3) 4_565
O1 H1A O2 0.87(4) 2.55(4) 3.112(3) 123(3) 4_565
N1 H2 O2 0.84(3) 2.45(3) 3.047(2) 129(2) 1_665

loop_
_geom_torsion_atom_site_label_1
_geom_torsion_atom_site_label_2
_geom_torsion_atom_site_label_3
_geom_torsion_atom_site_label_4
_geom_torsion
C3 O2 C2 C1 -56.6(2)
O1 C1 C2 O2 -69.4(3)
C5 C1 C2 O2 52.5(3)
C2 O2 C3 C7 -59.6(2)
C2 O2 C3 C4 62.1(2)
O2 C3 C4 C5 -63.3(2)
C7 C3 C4 C5 59.3(3)
C6 N1 C5 C4 33.8(3)
C6 N1 C5 C1 -86.3(3)
C3 C4 C5 N1 -59.8(3)
C3 C4 C5 C1 61.1(2)
O1 C1 C5 N1 -176.28(19)
C2 C1 C5 N1 64.7(2)
O1 C1 C5 C4 63.4(2)
C2 C1 C5 C4 -55.7(3)
C5 N1 C6 C11 175.2(2)
C5 N1 C6 C7 -5.0(3)
N1 C6 C7 C8 -177.2(2)
C11 C6 C7 C8 2.5(3)
N1 C6 C7 C3 4.1(3)
C11 C6 C7 C3 -176.1(2)
O2 C3 C7 C8 -90.2(3)
C4 C3 C7 C8 149.0(2)
O2 C3 C7 C6 88.5(2)
C4 C3 C7 C6 -32.4(3)
C6 C7 C8 C9 -2.2(4)
C3 C7 C8 C9 176.5(2)
C7 C8 C9 C10 -0.1(4)
C8 C9 C10 C11 2.0(5)
C9 C10 C11 C6 -1.6(4)
N1 C6 C11 C10 179.1(3)
C7 C6 C11 C10 -0.7(4)
